data_7017853
loop_
_publ_author_name
'Bashforth, Rachel'
'Boyall, Alice J.'
'Coffer, Philippa K.'
'Dillon, Keith B.'
'Goeta, Andr\'es E'
'Howard, Judith A. K.'
'Kenwright, Alan M.'
'Probert, Michael R.'
'Shepherd, Helena J.'
'Thompson, Amber L.'

_publ_section_title
;
 The relative stabilities of cyclic dicationic derivatives of diphosphanes
 with three (3P) or four (4P) linked phosphorus atoms.
;
_journal_issue 4
_journal_name_full 'Dalton transactions (Cambridge, England : 2003)'
_journal_page_first 1165
_journal_page_last 1172
_journal_paper_doi 10.1039/c1dt11549a
_journal_volume 41
_journal_year 2012
_chemical_formula_moiety 'C29 H32 P4, Cl6 Sn'
_chemical_formula_sum 'C29 H32 Cl6 P4 Sn'
_chemical_formula_weight 835.82
_chemical_name_systematic
;
?
;
_space_group_crystal_system triclinic
_space_group_IT_number 2
_space_group_name_Hall '-P 1'
_space_group_name_H-M_alt 'P -1'
_symmetry_space_group_name_Hall '-P 1'
_symmetry_space_group_name_H-M 'P -1'
_atom_sites_solution_hydrogens geom
_atom_sites_solution_primary direct
_atom_sites_solution_secondary difmap
_audit_creation_date 2011-08-10
_audit_creation_method
;
Olex2 1.1
(compiled 2011.02.15 svn.r1672, GUI svn.r3494)
;
_cell_angle_alpha 104.3190(10)
_cell_angle_beta 92.3670(10)
_cell_angle_gamma 100.4550(10)
_cell_formula_units_Z 2
_cell_length_a 10.5532(8)
_cell_length_b 11.0978(8)
_cell_length_c 16.1102(12)
_cell_measurement_reflns_used 8576
_cell_measurement_temperature 120(2)
_cell_measurement_theta_max 28.265
_cell_measurement_theta_min 2.265
_cell_volume 1790.4(2)
_computing_cell_refinement 'SAINT v6.45A (Bruker, 2003)'
_computing_data_collection 'SMART v5.630 (Bruker, 2003)'
_computing_data_reduction 'SAINT v6.45A (Bruker, 2003)'
_computing_molecular_graphics
;
O. V. Dolomanov, L. J. Bourhis, R. J. Gildea, J. A. K. Howard and H. Puschmann,
OLEX2: a complete structure solution, refinement and analysis program.
J. Appl. Cryst. (2009). 42, 339-341.
;
_computing_publication_material
;
O. V. Dolomanov, L. J. Bourhis, R. J. Gildea, J. A. K. Howard and H. Puschmann,
OLEX2: a complete structure solution, refinement and analysis program.
J. Appl. Cryst. (2009). 42, 339-341.
;
_computing_structure_refinement 'SHELXL-97 (Sheldrick, 1997)'
_computing_structure_solution 'SHELXS-97 (Sheldrick, 1990)'
_diffrn_ambient_temperature 120.15
_diffrn_detector_area_resol_mean 7.9
_diffrn_detector_type 'Bruker SMART CCD 1K area detector'
_diffrn_measured_fraction_theta_full 0.988
_diffrn_measured_fraction_theta_max 0.988
_diffrn_measurement_method '\w scans'
_diffrn_radiation_monochromator graphite
_diffrn_radiation_type 'Mo K\a'
_diffrn_radiation_wavelength 0.71073
_diffrn_reflns_av_R_equivalents 0.0379
_diffrn_reflns_av_unetI/netI 0.0569
_diffrn_reflns_limit_h_max 14
_diffrn_reflns_limit_h_min -13
_diffrn_reflns_limit_k_max 14
_diffrn_reflns_limit_k_min -14
_diffrn_reflns_limit_l_max 21
_diffrn_reflns_limit_l_min -21
_diffrn_reflns_number 19382
_diffrn_reflns_theta_full 28.30
_diffrn_reflns_theta_max 28.30
_diffrn_reflns_theta_min 1.31
_diffrn_source 'fine-focus sealed tube'
_diffrn_source_current 35.0
_diffrn_source_power 1.75
_diffrn_source_voltage 50.0
_exptl_absorpt_coefficient_mu 1.360
_exptl_absorpt_correction_T_max 0.813
_exptl_absorpt_correction_T_min 0.781
_exptl_absorpt_correction_type multi-scan
_exptl_absorpt_process_details
;
SADABS v.2.10 (Bruker,2003) was used for absorption correction.
;
_exptl_crystal_colour colourless
_exptl_crystal_density_diffrn 1.550
_exptl_crystal_density_method 'not measured'
_exptl_crystal_description block
_exptl_crystal_F_000 836
_exptl_crystal_size_max 0.20
_exptl_crystal_size_mid 0.15
_exptl_crystal_size_min 0.15
_refine_diff_density_max 3.757
_refine_diff_density_min -0.891
_refine_diff_density_rms 0.125
_refine_ls_extinction_method none
_refine_ls_goodness_of_fit_ref 1.037
_refine_ls_hydrogen_treatment constr
_refine_ls_matrix_type full
_refine_ls_number_parameters 375
_refine_ls_number_reflns 8782
_refine_ls_number_restraints 0
_refine_ls_restrained_S_all 1.037
_refine_ls_R_factor_all 0.0666
_refine_ls_R_factor_gt 0.0466
_refine_ls_shift/su_max 0.003
_refine_ls_shift/su_mean 0.000
_refine_ls_structure_factor_coef Fsqd
_refine_ls_weighting_details 'calc w=1/[\s^2^(Fo^2^)+(0.0397P)^2^+4.6641P] where P=(Fo^2^+2Fc^2^)/3'
_refine_ls_weighting_scheme calc
_refine_ls_wR_factor_gt 0.1009
_refine_ls_wR_factor_ref 0.1085
_reflns_number_gt 6804
_reflns_number_total 8782
_reflns_threshold_expression >2sigma(I)
_cod_data_source_file c1dt11549a.txt
_cod_data_source_block 19a
_cod_database_code 7017853

loop_
_space_group_symop_id
_space_group_symop_operation_xyz
1 'x, y, z'
2 '-x, -y, -z'

loop_
_atom_site_label
_atom_site_type_symbol
_atom_site_fract_x
_atom_site_fract_y
_atom_site_fract_z
_atom_site_U_iso_or_equiv
_atom_site_adp_type
_atom_site_occupancy
_atom_site_symmetry_multiplicity
_atom_site_calc_flag
_atom_site_refinement_flags
_atom_site_disorder_assembly
_atom_site_disorder_group
Sn2 Sn 0.0000 0.0000 0.0000 0.01669(9) Uani 1 2 d S . .
Cl5 Cl -0.16330(10) 0.10503(9) 0.07120(7) 0.0217(2) Uani 1 1 d . . .
Cl6 Cl 0.14054(10) 0.20662(9) 0.01393(7) 0.0228(2) Uani 1 1 d . . .
Cl4 Cl 0.09570(10) -0.00994(10) 0.13722(7) 0.0232(2) Uani 1 1 d . . .
Sn1 Sn 0.5000 0.5000 0.5000 0.01749(10) Uani 1 2 d S . .
Cl2 Cl 0.68512(10) 0.51158(9) 0.41492(7) 0.0214(2) Uani 1 1 d . . .
Cl1 Cl 0.35538(10) 0.49324(10) 0.37657(7) 0.0264(2) Uani 1 1 d . . .
Cl3 Cl 0.47236(11) 0.26924(9) 0.45890(7) 0.0261(2) Uani 1 1 d . . .
P4 P 0.69828(10) 0.74969(9) 0.21763(7) 0.0144(2) Uani 1 1 d . . .
P1 P 0.69920(10) 1.03005(9) 0.27471(6) 0.0148(2) Uani 1 1 d . . .
P3 P 0.65548(11) 0.77199(10) 0.35188(7) 0.0187(2) Uani 1 1 d . A .
P2 P 0.58552(11) 0.95111(10) 0.36765(7) 0.0208(2) Uani 1 1 d . A .
C19 C 0.5355(4) 0.6941(4) 0.0669(3) 0.0175(8) Uani 1 1 d . . .
H19 H 0.6024 0.7454 0.0463 0.021 Uiso 1 1 calc R . .
C1 C 0.7632(4) 0.9055(3) 0.2019(2) 0.0153(7) Uani 1 1 d . . .
H1A H 0.7406 0.9055 0.1417 0.018 Uiso 1 1 calc R . .
H1B H 0.8587 0.9233 0.2122 0.018 Uiso 1 1 calc R . .
C23 C 0.4527(4) 0.5995(4) 0.1795(3) 0.0202(8) Uani 1 1 d . . .
H23 H 0.4627 0.5883 0.2358 0.024 Uiso 1 1 calc R . .
C29 C 0.7734(4) 0.5234(4) 0.2017(3) 0.0218(9) Uani 1 1 d . . .
H29 H 0.6943 0.5009 0.2255 0.026 Uiso 1 1 calc R . .
C24 C 0.8107(4) 0.6460(4) 0.1907(3) 0.0185(8) Uani 1 1 d . . .
C18 C 0.5499(4) 0.6788(3) 0.1500(3) 0.0161(8) Uani 1 1 d . . .
C25 C 0.9267(4) 0.6797(4) 0.1573(3) 0.0316(11) Uani 1 1 d . . .
H25 H 0.9538 0.7631 0.1508 0.038 Uiso 1 1 calc R . .
C6 C 0.5982(4) 1.0989(3) 0.2154(3) 0.0155(7) Uani 1 1 d . . .
C21 C 0.3264(4) 0.5552(4) 0.0439(3) 0.0254(9) Uani 1 1 d . . .
H21 H 0.2495 0.5135 0.0078 0.030 Uiso 1 1 calc R . .
C7 C 0.5218(4) 1.0287(4) 0.1411(3) 0.0212(8) Uani 1 1 d . . .
H7 H 0.5311 0.9443 0.1153 0.025 Uiso 1 1 calc R . .
C11 C 0.5860(4) 1.2233(4) 0.2544(3) 0.0197(8) Uani 1 1 d . . .
H11 H 0.6383 1.2713 0.3053 0.024 Uiso 1 1 calc R . .
C12 C 0.8311(4) 1.1485(4) 0.3368(3) 0.0190(8) Uani 1 1 d . . .
C26 C 1.0026(5) 0.5892(5) 0.1334(4) 0.0456(15) Uani 1 1 d . . .
H26 H 1.0818 0.6111 0.1097 0.055 Uiso 1 1 calc R . .
C8 C 0.4321(4) 1.0816(4) 0.1046(3) 0.0276(10) Uani 1 1 d . . .
H8 H 0.3797 1.0340 0.0535 0.033 Uiso 1 1 calc R . .
C22 C 0.3421(4) 0.5377(4) 0.1256(3) 0.0256(9) Uani 1 1 d . . .
H22 H 0.2766 0.4828 0.1449 0.031 Uiso 1 1 calc R . .
C27 C 0.9658(5) 0.4686(5) 0.1433(4) 0.0407(13) Uani 1 1 d . . .
H27 H 1.0191 0.4079 0.1263 0.049 Uiso 1 1 calc R . .
C13 C 0.9453(4) 1.1776(4) 0.2997(3) 0.0248(9) Uani 1 1 d . . .
H13 H 0.9549 1.1330 0.2426 0.030 Uiso 1 1 calc R . .
C15 C 1.0295(5) 1.3386(4) 0.4292(4) 0.0381(12) Uani 1 1 d . . .
H15 H 1.0982 1.4028 0.4616 0.046 Uiso 1 1 calc R . .
C17 C 0.8135(5) 1.2163(4) 0.4191(3) 0.0275(10) Uani 1 1 d . . .
H17 H 0.7342 1.1976 0.4436 0.033 Uiso 1 1 calc R . .
C10 C 0.4958(4) 1.2744(4) 0.2168(3) 0.0258(9) Uani 1 1 d . . .
H10 H 0.4865 1.3589 0.2421 0.031 Uiso 1 1 calc R . .
C16 C 0.9140(6) 1.3117(5) 0.4647(3) 0.0393(13) Uani 1 1 d . . .
H16 H 0.9033 1.3588 0.5210 0.047 Uiso 1 1 calc R . .
C9 C 0.4191(4) 1.2043(4) 0.1430(3) 0.0276(10) Uani 1 1 d . . .
H9 H 0.3570 1.2406 0.1184 0.033 Uiso 1 1 calc R . .
C20 C 0.4219(4) 0.6332(4) 0.0145(3) 0.0238(9) Uani 1 1 d . . .
H20 H 0.4101 0.6453 -0.0414 0.029 Uiso 1 1 calc R . .
C28 C 0.8505(5) 0.4358(4) 0.1783(3) 0.0294(10) Uani 1 1 d . . .
H28 H 0.8251 0.3530 0.1861 0.035 Uiso 1 1 calc R . .
C14 C 1.0454(5) 1.2725(4) 0.3466(3) 0.0328(11) Uani 1 1 d . . .
H14 H 1.1245 1.2920 0.3221 0.039 Uiso 1 1 calc R . .
C2 C 0.4206(4) 0.9030(4) 0.3110(3) 0.0268(10) Uani 1 1 d . . .
H2AA H 0.3869 0.9791 0.3068 0.032 Uiso 0.842(6) 1 calc PR A 1
H2AB H 0.4233 0.8502 0.2520 0.032 Uiso 0.842(6) 1 calc PR A 1
H2BC H 0.4302 0.8602 0.2506 0.032 Uiso 0.158(6) 1 calc PR A 2
H2BD H 0.3725 0.8372 0.3361 0.032 Uiso 0.158(6) 1 calc PR A 2
C4 C 0.8260(4) 0.8326(5) 0.4014(3) 0.0304(10) Uani 1 1 d . . .
H4AA H 0.8731 0.7616 0.3919 0.037 Uiso 0.842(6) 1 calc PR A 1
H4AB H 0.8700 0.8961 0.3730 0.037 Uiso 0.842(6) 1 calc PR A 1
H4BC H 0.8500 0.9190 0.3931 0.037 Uiso 0.158(6) 1 calc PR A 2
H4BD H 0.8205 0.8442 0.4640 0.037 Uiso 0.158(6) 1 calc PR A 2
C5 C 0.8309(5) 0.8931(5) 0.4975(3) 0.0226(11) Uani 0.842(6) 1 d P A 1
H5A H 0.7910 0.9680 0.5069 0.034 Uiso 0.842(6) 1 calc PR A 1
H5B H 0.9211 0.9185 0.5221 0.034 Uiso 0.842(6) 1 calc PR A 1
H5C H 0.7835 0.8318 0.5254 0.034 Uiso 0.842(6) 1 calc PR A 1
C3 C 0.3325(5) 0.8278(6) 0.3607(4) 0.0336(14) Uani 0.842(6) 1 d P A 1
H3A H 0.3582 0.7462 0.3569 0.050 Uiso 0.842(6) 1 calc PR A 1
H3B H 0.2428 0.8130 0.3361 0.050 Uiso 0.842(6) 1 calc PR A 1
H3C H 0.3396 0.8758 0.4211 0.050 Uiso 0.842(6) 1 calc PR A 1
C4A C 0.336(3) 0.993(3) 0.308(2) 0.0336(14) Uani 0.158(6) 1 d P A 2
H4AC H 0.3291 1.0418 0.3666 0.050 Uiso 0.158(6) 1 calc PR A 2
H4AD H 0.2501 0.9459 0.2817 0.050 Uiso 0.158(6) 1 calc PR A 2
H4AE H 0.3724 1.0500 0.2739 0.050 Uiso 0.158(6) 1 calc PR A 2
C5A C 0.935(2) 0.778(3) 0.3832(17) 0.0226(11) Uani 0.158(6) 1 d P A 2
H5AA H 0.9161 0.6897 0.3865 0.034 Uiso 0.158(6) 1 calc PR A 2
H5AB H 1.0082 0.8256 0.4251 0.034 Uiso 0.158(6) 1 calc PR A 2
H5AC H 0.9578 0.7808 0.3252 0.034 Uiso 0.158(6) 1 calc PR A 2

loop_
_atom_site_aniso_label
_atom_site_aniso_U_11
_atom_site_aniso_U_22
_atom_site_aniso_U_33
_atom_site_aniso_U_23
_atom_site_aniso_U_13
_atom_site_aniso_U_12
Sn2 0.01338(19) 0.01585(18) 0.0191(2) 0.00305(15) 0.00460(15) -0.00020(14)
Cl5 0.0187(5) 0.0207(5) 0.0253(5) 0.0038(4) 0.0070(4) 0.0044(4)
Cl6 0.0186(5) 0.0181(4) 0.0291(5) 0.0046(4) 0.0040(4) -0.0019(4)
Cl4 0.0186(5) 0.0273(5) 0.0229(5) 0.0073(4) 0.0030(4) 0.0011(4)
Sn1 0.0170(2) 0.01639(18) 0.0188(2) 0.00567(15) 0.00249(15) 0.00088(14)
Cl2 0.0210(5) 0.0194(4) 0.0234(5) 0.0054(4) 0.0063(4) 0.0019(4)
Cl1 0.0213(5) 0.0331(5) 0.0251(5) 0.0111(4) -0.0002(4) 0.0014(4)
Cl3 0.0297(6) 0.0174(4) 0.0299(6) 0.0058(4) 0.0085(5) 0.0004(4)
P4 0.0147(5) 0.0112(4) 0.0175(5) 0.0038(4) 0.0027(4) 0.0025(3)
P1 0.0166(5) 0.0117(4) 0.0156(5) 0.0022(4) 0.0014(4) 0.0032(4)
P3 0.0223(5) 0.0180(5) 0.0174(5) 0.0071(4) 0.0024(4) 0.0045(4)
P2 0.0271(6) 0.0185(5) 0.0193(5) 0.0061(4) 0.0088(4) 0.0080(4)
C19 0.0183(19) 0.0156(17) 0.0166(19) 0.0009(15) 0.0038(16) 0.0020(15)
C1 0.0173(19) 0.0126(16) 0.0159(19) 0.0030(14) 0.0019(15) 0.0036(14)
C23 0.018(2) 0.0188(19) 0.026(2) 0.0070(16) 0.0051(17) 0.0060(15)
C29 0.024(2) 0.0134(18) 0.027(2) 0.0028(16) 0.0053(18) 0.0036(15)
C24 0.0158(19) 0.0150(18) 0.025(2) 0.0031(16) 0.0018(16) 0.0062(15)
C18 0.0130(18) 0.0144(17) 0.020(2) 0.0023(15) 0.0040(15) 0.0031(14)
C25 0.018(2) 0.027(2) 0.053(3) 0.013(2) 0.011(2) 0.0091(18)
C6 0.0133(18) 0.0140(17) 0.020(2) 0.0057(15) 0.0040(15) 0.0021(14)
C21 0.016(2) 0.022(2) 0.033(2) -0.0040(18) -0.0009(18) 0.0044(16)
C7 0.021(2) 0.023(2) 0.018(2) 0.0013(16) 0.0017(17) 0.0039(16)
C11 0.023(2) 0.0139(17) 0.021(2) 0.0027(15) 0.0023(17) 0.0030(15)
C12 0.023(2) 0.0146(17) 0.019(2) 0.0029(15) -0.0042(16) 0.0046(15)
C26 0.026(3) 0.045(3) 0.078(4) 0.025(3) 0.025(3) 0.020(2)
C8 0.022(2) 0.035(2) 0.023(2) 0.0062(19) -0.0024(18) 0.0029(18)
C22 0.017(2) 0.020(2) 0.039(3) 0.0069(18) 0.0082(19) 0.0013(16)
C27 0.031(3) 0.033(3) 0.065(4) 0.015(3) 0.014(3) 0.022(2)
C13 0.026(2) 0.020(2) 0.023(2) 0.0008(17) -0.0027(18) -0.0015(17)
C15 0.037(3) 0.020(2) 0.047(3) 0.000(2) -0.016(2) -0.002(2)
C17 0.035(3) 0.019(2) 0.024(2) -0.0020(17) 0.000(2) 0.0061(18)
C10 0.029(2) 0.021(2) 0.032(2) 0.0107(18) 0.009(2) 0.0096(18)
C16 0.053(3) 0.028(2) 0.027(3) -0.010(2) -0.012(2) 0.009(2)
C9 0.021(2) 0.037(2) 0.031(3) 0.015(2) 0.0029(19) 0.0108(19)
C20 0.024(2) 0.025(2) 0.020(2) 0.0007(17) 0.0006(17) 0.0064(17)
C28 0.034(3) 0.017(2) 0.040(3) 0.0082(19) 0.007(2) 0.0109(18)
C14 0.025(2) 0.025(2) 0.041(3) 0.003(2) -0.005(2) -0.0043(18)
C2 0.025(2) 0.035(2) 0.027(2) 0.014(2) 0.0116(19) 0.0147(19)
C4 0.019(2) 0.044(3) 0.029(3) 0.011(2) 0.0022(19) 0.008(2)
C5 0.016(2) 0.034(3) 0.014(2) 0.002(2) -0.0038(18) 0.000(2)
C3 0.016(3) 0.052(4) 0.039(3) 0.024(3) 0.011(2) 0.004(2)
C4A 0.016(3) 0.052(4) 0.039(3) 0.024(3) 0.011(2) 0.004(2)
C5A 0.016(2) 0.034(3) 0.014(2) 0.002(2) -0.0038(18) 0.000(2)

loop_
_atom_type_symbol
_atom_type_description
_atom_type_scat_dispersion_real
_atom_type_scat_dispersion_imag
_atom_type_scat_source
C C 0.0033 0.0016 'International Tables Vol C Tables 4.2.6.8 and 6.1.1.4'
H H 0.0000 0.0000 'International Tables Vol C Tables 4.2.6.8 and 6.1.1.4'
Cl Cl 0.1484 0.1585 'International Tables Vol C Tables 4.2.6.8 and 6.1.1.4'
P P 0.1023 0.0942 'International Tables Vol C Tables 4.2.6.8 and 6.1.1.4'
Sn Sn -0.6537 1.4246 'International Tables Vol C Tables 4.2.6.8 and 6.1.1.4'

loop_
_geom_angle_atom_site_label_1
_geom_angle_atom_site_label_2
_geom_angle_atom_site_label_3
_geom_angle
_geom_angle_site_symmetry_1
_geom_angle_site_symmetry_3
Cl5 Sn2 Cl5 180.0 2 .
Cl5 Sn2 Cl6 89.92(3) 2 2
Cl5 Sn2 Cl6 89.92(3) . .
Cl5 Sn2 Cl6 90.08(3) . 2
Cl5 Sn2 Cl6 90.08(3) 2 .
Cl5 Sn2 Cl4 89.24(4) 2 .
Cl5 Sn2 Cl4 90.76(4) . .
Cl5 Sn2 Cl4 90.76(4) 2 2
Cl5 Sn2 Cl4 89.24(4) . 2
Cl6 Sn2 Cl6 180.0 2 .
Cl4 Sn2 Cl6 89.60(3) 2 .
Cl4 Sn2 Cl6 90.40(3) . .
Cl4 Sn2 Cl6 90.40(3) 2 2
Cl4 Sn2 Cl6 89.60(3) . 2
Cl4 Sn2 Cl4 180.0 . 2
Cl2 Sn1 Cl2 180.0 . 2_666
Cl2 Sn1 Cl3 91.09(3) 2_666 .
Cl2 Sn1 Cl3 88.91(3) . .
Cl2 Sn1 Cl3 91.09(3) . 2_666
Cl2 Sn1 Cl3 88.91(3) 2_666 2_666
Cl1 Sn1 Cl2 89.11(4) 2_666 .
Cl1 Sn1 Cl2 90.89(4) . .
Cl1 Sn1 Cl2 89.11(4) . 2_666
Cl1 Sn1 Cl2 90.89(4) 2_666 2_666
Cl1 Sn1 Cl1 180.0 2_666 .
Cl1 Sn1 Cl3 90.93(4) . .
Cl1 Sn1 Cl3 90.93(4) 2_666 2_666
Cl1 Sn1 Cl3 89.07(4) . 2_666
Cl1 Sn1 Cl3 89.07(4) 2_666 .
Cl3 Sn1 Cl3 180.000(1) 2_666 .
C1 P4 P3 108.88(13) . .
C24 P4 P3 110.55(15) . .
C24 P4 C1 110.77(18) . .
C24 P4 C18 108.17(18) . .
C18 P4 P3 108.17(13) . .
C18 P4 C1 110.26(18) . .
C1 P1 P2 110.15(13) . .
C6 P1 P2 109.16(13) . .
C6 P1 C1 110.52(18) . .
C6 P1 C12 110.97(18) . .
C12 P1 P2 106.44(14) . .
C12 P1 C1 109.51(19) . .
P4 P3 P2 96.69(5) . .
C4 P3 P4 96.99(16) . .
C4 P3 P2 100.84(17) . .
P3 P2 P1 99.27(6) . .
C2 P2 P1 102.14(15) . .
C2 P2 P3 104.45(15) . .
C20 C19 C18 119.4(4) . .
P4 C1 P1 111.4(2) . .
C22 C23 C18 119.3(4) . .
C28 C29 C24 120.3(4) . .
C29 C24 P4 116.5(3) . .
C25 C24 P4 123.4(3) . .
C25 C24 C29 120.0(4) . .
C19 C18 P4 120.6(3) . .
C19 C18 C23 120.2(4) . .
C23 C18 P4 119.0(3) . .
C24 C25 C26 118.6(4) . .
C7 C6 P1 122.3(3) . .
C7 C6 C11 120.9(4) . .
C11 C6 P1 116.2(3) . .
C20 C21 C22 120.4(4) . .
C8 C7 C6 119.9(4) . .
C10 C11 C6 118.3(4) . .
C13 C12 P1 119.6(3) . .
C13 C12 C17 120.9(4) . .
C17 C12 P1 119.3(3) . .
C27 C26 C25 121.5(5) . .
C9 C8 C7 119.5(4) . .
C23 C22 C21 120.4(4) . .
C26 C27 C28 119.7(4) . .
C12 C13 C14 119.6(4) . .
C16 C15 C14 120.3(4) . .
C16 C17 C12 118.7(5) . .
C9 C10 C11 120.9(4) . .
C15 C16 C17 120.7(5) . .
C10 C9 C8 120.5(4) . .
C21 C20 C19 120.1(4) . .
C29 C28 C27 119.8(4) . .
C15 C14 C13 119.7(5) . .
C3 C2 P2 109.1(3) . .
C4A C2 P2 123.0(13) . .
C4A C2 C3 94.8(11) . .
C5 C4 P3 111.5(3) . .
C5A C4 P3 128.6(11) . .
C5A C4 C5 109.9(11) . .

loop_
_geom_bond_atom_site_label_1
_geom_bond_atom_site_label_2
_geom_bond_distance
_geom_bond_site_symmetry_2
Sn2 Cl5 2.4238(10) .
Sn2 Cl5 2.4238(10) 2
Sn2 Cl6 2.4478(9) 2
Sn2 Cl6 2.4478(9) .
Sn2 Cl4 2.4281(11) .
Sn2 Cl4 2.4282(11) 2
Sn1 Cl2 2.4349(10) .
Sn1 Cl2 2.4349(10) 2_666
Sn1 Cl1 2.4336(11) 2_666
Sn1 Cl1 2.4337(11) .
Sn1 Cl3 2.4405(10) .
Sn1 Cl3 2.4405(10) 2_666
P4 P3 2.1907(15) .
P4 C1 1.823(4) .
P4 C24 1.792(4) .
P4 C18 1.801(4) .
P1 P2 2.2056(14) .
P1 C1 1.829(4) .
P1 C6 1.791(4) .
P1 C12 1.800(4) .
P3 P2 2.2044(15) .
P3 C4 1.872(5) .
P2 C2 1.854(5) .
C19 C18 1.396(6) .
C19 C20 1.395(6) .
C23 C18 1.405(5) .
C23 C22 1.385(6) .
C29 C24 1.403(5) .
C29 C28 1.370(6) .
C24 C25 1.385(6) .
C25 C26 1.387(7) .
C6 C7 1.386(6) .
C6 C11 1.399(5) .
C21 C22 1.385(7) .
C21 C20 1.383(6) .
C7 C8 1.384(6) .
C11 C10 1.383(6) .
C12 C13 1.388(6) .
C12 C17 1.391(6) .
C26 C27 1.375(7) .
C8 C9 1.383(6) .
C27 C28 1.390(7) .
C13 C14 1.391(6) .
C15 C16 1.383(8) .
C15 C14 1.385(7) .
C17 C16 1.389(6) .
C10 C9 1.382(7) .
C2 C3 1.520(6) .
C2 C4A 1.46(3) .
C4 C5 1.522(7) .
C4 C5A 1.41(3) .
